data_4311431
loop_
_publ_author_name
'Colette Boskovic'
'Andreas Sieber'
'Gr\'egory Chaboussant'
'Hans U. G\"udel'
'J\"urgen Ensling'
'Wolfgang Wernsdorfer'
'Antonia Neels'
'Gael Labat'
'Helen Stoeckli-Evans'
'Stefan Janssen'

_publ_section_title
;
 Synthesis and Characterization of a New Family of Bi-, Tri-, Tetra-, and
 Pentanuclear Ferric Complexes
;
_journal_name_full 'Inorganic Chemistry'
_journal_page_first 5053
_journal_page_last 5068
_journal_paper_doi 10.1021/ic049600f
_journal_volume 43
_journal_year 2004
_chemical_formula_sum 'C31 H28 Cl2 Fe2 N4 O8'
_chemical_formula_weight 767.17
_space_group_IT_number 15
_symmetry_cell_setting monoclinic
_symmetry_space_group_name_Hall '-C 2yc'
_symmetry_space_group_name_H-M 'C 1 2/c 1'
_atom_sites_solution_hydrogens geom
_atom_sites_solution_primary direct
_atom_sites_solution_secondary difmap
_audit_creation_method SHELXL-97
_cell_angle_alpha 90.00
_cell_angle_beta 100.225(10)
_cell_angle_gamma 90.00
_cell_formula_units_Z 4
_cell_length_a 13.4247(12)
_cell_length_b 16.7179(16)
_cell_length_c 14.9140(11)
_cell_measurement_reflns_used 7462
_cell_measurement_temperature 153(2)
_cell_measurement_theta_max 25.81
_cell_measurement_theta_min 1.96
_cell_volume 3294.0(5)
_computing_cell_refinement 'CELL (Stoe IPDS Software, 2000)'
_computing_data_collection 'EXPOSE (Stoe IPDS Software, 2000)'
_computing_data_reduction 'INTEGRATE (Stoe IPDS Software, 2000)'
_computing_molecular_graphics 'PLATON99 (Spek, 1990)'
_computing_publication_material 'SHELXL-97 (Sheldrick, 1997)'
_computing_structure_refinement 'SHELXL-97 (Sheldrick, 1997)'
_computing_structure_solution 'SHELXS-97 (Sheldrick, 1990)'
_diffrn_ambient_temperature 153(2)
_diffrn_detector_area_resol_mean 0.81\%A
_diffrn_measured_fraction_theta_full 0.976
_diffrn_measured_fraction_theta_max 0.976
_diffrn_measurement_device_type 'STOE IPDS'
_diffrn_measurement_method 'phi oscillation'
_diffrn_radiation_monochromator graphite
_diffrn_radiation_source 'fine-focus sealed tube'
_diffrn_radiation_type MoK\a
_diffrn_radiation_wavelength 0.71073
_diffrn_reflns_av_R_equivalents 0.0682
_diffrn_reflns_av_sigmaI/netI 0.0773
_diffrn_reflns_limit_h_max 16
_diffrn_reflns_limit_h_min -16
_diffrn_reflns_limit_k_max 20
_diffrn_reflns_limit_k_min -20
_diffrn_reflns_limit_l_max 17
_diffrn_reflns_limit_l_min -17
_diffrn_reflns_number 12503
_diffrn_reflns_theta_full 25.81
_diffrn_reflns_theta_max 25.81
_diffrn_reflns_theta_min 1.96
_diffrn_standards_decay_% 0
_diffrn_standards_interval_time 0
_diffrn_standards_number 0
_exptl_absorpt_coefficient_mu 1.099
_exptl_absorpt_correction_type none
_exptl_crystal_colour red
_exptl_crystal_density_diffrn 1.547
_exptl_crystal_density_meas ?
_exptl_crystal_density_method 'not measured'
_exptl_crystal_description prism
_exptl_crystal_F_000 1568
_exptl_crystal_size_max 0.45
_exptl_crystal_size_mid 0.30
_exptl_crystal_size_min 0.22
_refine_diff_density_max 0.335
_refine_diff_density_min -0.496
_refine_diff_density_rms 0.069
_refine_ls_extinction_method none
_refine_ls_goodness_of_fit_ref 0.842
_refine_ls_hydrogen_treatment mixed
_refine_ls_matrix_type full
_refine_ls_number_parameters 287
_refine_ls_number_reflns 3105
_refine_ls_number_restraints 1
_refine_ls_restrained_S_all 0.849
_refine_ls_R_factor_all 0.0606
_refine_ls_R_factor_gt 0.0316
_refine_ls_shift/su_max 0.000
_refine_ls_shift/su_mean 0.000
_refine_ls_structure_factor_coef Fsqd
_refine_ls_weighting_details 'calc w=1/[\s^2^(Fo^2^)+(0.0257P)^2^] where P=(Fo^2^+2Fc^2^)/3'
_refine_ls_weighting_scheme calc
_refine_ls_wR_factor_gt 0.0571
_refine_ls_wR_factor_ref 0.0612
_reflns_number_gt 2006
_reflns_number_total 3105
_reflns_threshold_expression I>2sigma(I)
_cod_data_source_file ic049600fsi20040325_090813_1.cif
_cod_data_source_block compound1
_cod_depositor_comments
;
The following automatic conversions were performed:

'_exptl_crystal_density_meas' value 'none' was changed to '?' - the
value is perceived as not measured.

Automatic conversion script
Id: cif_fix_values 3008 2015-01-20 13:52:24Z robertas 

The following automatic conversions were performed:

data name '_atom_site_symetry_multiplicity' was replaced with
'_atom_site_symmetry_multiplicity' as specified in the replacement
file 'data/replacement-values/replacement_tags.lst'.

Automatic conversion script
Id: cif_correct_tags 9268 2022-04-12 08:56:07Z antanas 
;
_cod_original_sg_symbol_H-M 'C 2/c'
_cod_database_code 4311431

loop_
_symmetry_equiv_pos_as_xyz
'x, y, z'
'-x, y, -z+1/2'
'x+1/2, y+1/2, z'
'-x+1/2, y+1/2, -z+1/2'
'-x, -y, -z'
'x, -y, z-1/2'
'-x+1/2, -y+1/2, -z'
'x+1/2, -y+1/2, z-1/2'

loop_
_atom_site_label
_atom_site_type_symbol
_atom_site_fract_x
_atom_site_fract_y
_atom_site_fract_z
_atom_site_U_iso_or_equiv
_atom_site_adp_type
_atom_site_occupancy
_atom_site_symmetry_multiplicity
_atom_site_calc_flag
_atom_site_refinement_flags
_atom_site_disorder_assembly
_atom_site_disorder_group
Fe1 Fe 0.07909(2) 0.110740(19) 0.34049(3) 0.02016(11) Uani 1 1 d . . .
O1 O 0.21076(11) 0.06479(9) 0.36087(12) 0.0265(4) Uani 1 1 d . . .
O2 O -0.07161(11) 0.12230(9) 0.29401(11) 0.0222(4) Uani 1 1 d . . .
O3 O 0.06536(12) 0.13595(8) 0.46975(12) 0.0248(4) Uani 1 1 d . . .
O4 O 0.07808(15) 0.22779(10) 0.57984(14) 0.0421(5) Uani 1 1 d . . .
N1 N 0.02456(14) -0.00456(11) 0.36433(14) 0.0218(5) Uani 1 1 d . . .
N2 N 0.12431(14) 0.23450(11) 0.35524(14) 0.0223(5) Uani 1 1 d . . .
C1 C 0.24791(18) -0.00699(14) 0.38629(17) 0.0263(6) Uani 1 1 d . . .
C2 C 0.3535(2) -0.01804(17) 0.4003(2) 0.0349(7) Uani 1 1 d . . .
H2 H 0.3942(17) 0.0260(14) 0.3910(17) 0.025(7) Uiso 1 1 d . . .
C3 C 0.3949(2) -0.0914(2) 0.4262(2) 0.0488(9) Uani 1 1 d . . .
H3 H 0.463(2) -0.0961(16) 0.439(2) 0.054(9) Uiso 1 1 d . . .
C4 C 0.3354(2) -0.1568(2) 0.4389(2) 0.0497(9) Uani 1 1 d . . .
H4 H 0.3669(19) -0.2077(16) 0.4581(19) 0.043(8) Uiso 1 1 d . . .
C5 C 0.2321(2) -0.14702(17) 0.4244(2) 0.0410(8) Uani 1 1 d . . .
H5 H 0.1885(19) -0.1870(15) 0.4276(18) 0.034(8) Uiso 1 1 d . . .
C6 C 0.18624(18) -0.07289(14) 0.39919(18) 0.0259(6) Uani 1 1 d . . .
C7 C 0.07680(19) -0.06817(14) 0.38699(18) 0.0257(6) Uani 1 1 d . . .
H7 H 0.0400(17) -0.1186(14) 0.3971(17) 0.030(6) Uiso 1 1 d . . .
C8 C -0.08687(19) -0.00988(15) 0.3532(2) 0.0279(6) Uani 1 1 d . . .
H8A H -0.1099(17) -0.0380(13) 0.2928(19) 0.030(7) Uiso 1 1 d . . .
H8B H -0.1034(17) -0.0389(14) 0.4053(18) 0.026(7) Uiso 1 1 d . . .
C9 C -0.12918(19) 0.07472(15) 0.3467(2) 0.0265(6) Uani 1 1 d . . .
H9A H -0.1204(17) 0.0986(14) 0.4086(19) 0.028(7) Uiso 1 1 d . . .
H9B H -0.2021(17) 0.0728(12) 0.3144(16) 0.019(6) Uiso 1 1 d . . .
C10 C 0.1545(2) 0.28223(15) 0.2929(2) 0.0307(7) Uani 1 1 d . . .
H10 H 0.1546(18) 0.2623(15) 0.236(2) 0.035(8) Uiso 1 1 d . . .
C11 C 0.1860(2) 0.36013(15) 0.3136(2) 0.0367(7) Uani 1 1 d . . .
H11 H 0.200(2) 0.3905(17) 0.265(2) 0.055(9) Uiso 1 1 d . . .
C12 C 0.18697(17) 0.38912(16) 0.3993(2) 0.0301(6) Uani 1 1 d . . .
H12 H 0.2050(16) 0.4407(14) 0.4146(17) 0.026(7) Uiso 1 1 d . . .
C13 C 0.15658(18) 0.34056(14) 0.4642(2) 0.0249(6) Uani 1 1 d . . .
H13 H 0.1617(18) 0.3547(14) 0.522(2) 0.029(8) Uiso 1 1 d . . .
C14 C 0.12471(16) 0.26362(13) 0.43953(18) 0.0199(5) Uani 1 1 d . . .
C15 C 0.08673(18) 0.20633(13) 0.50378(19) 0.0246(6) Uani 1 1 d . . .
C16 C 0.5000 0.1857(3) 0.2500 0.0607(14) Uani 1 2 d SD . .
H16 H 0.527(3) 0.220(2) 0.209(3) 0.128(17) Uiso 1 1 d . . .
Cl1A Cl 0.4171(5) 0.1308(5) 0.1730(5) 0.0841(15) Uani 0.50 1 d P . .
Cl1B Cl 0.3893(6) 0.1525(8) 0.1972(8) 0.114(3) Uani 0.30 1 d P . .
Cl1C Cl 0.4309(9) 0.0931(5) 0.1982(8) 0.088(3) Uani 0.20 1 d PD . .

loop_
_atom_site_aniso_label
_atom_site_aniso_U_11
_atom_site_aniso_U_22
_atom_site_aniso_U_33
_atom_site_aniso_U_23
_atom_site_aniso_U_13
_atom_site_aniso_U_12
Fe1 0.02312(18) 0.01737(17) 0.0201(2) -0.00073(17) 0.00416(13) -0.00052(16)
O1 0.0219(9) 0.0221(9) 0.0348(13) -0.0032(8) 0.0034(8) 0.0011(7)
O2 0.0233(9) 0.0253(9) 0.0194(11) 0.0036(7) 0.0072(7) 0.0016(7)
O3 0.0368(10) 0.0188(9) 0.0193(11) -0.0003(7) 0.0068(8) -0.0038(7)
O4 0.0735(14) 0.0317(10) 0.0264(14) -0.0062(9) 0.0238(11) -0.0075(9)
N1 0.0245(11) 0.0233(11) 0.0176(13) 0.0005(9) 0.0038(9) -0.0016(8)
N2 0.0247(11) 0.0214(10) 0.0206(14) 0.0020(9) 0.0038(9) -0.0020(8)
C1 0.0314(15) 0.0306(14) 0.0157(17) -0.0072(11) 0.0009(12) 0.0087(11)
C2 0.0279(15) 0.0409(17) 0.035(2) -0.0096(13) 0.0033(13) 0.0069(13)
C3 0.0338(17) 0.068(2) 0.043(2) -0.0042(16) 0.0025(15) 0.0250(16)
C4 0.056(2) 0.050(2) 0.046(2) 0.0148(16) 0.0176(17) 0.0300(17)
C5 0.051(2) 0.0336(16) 0.042(2) 0.0112(14) 0.0197(16) 0.0126(15)
C6 0.0336(15) 0.0239(13) 0.0214(17) 0.0010(11) 0.0081(12) 0.0080(11)
C7 0.0394(15) 0.0193(13) 0.0205(17) 0.0002(11) 0.0113(12) -0.0031(12)
C8 0.0252(15) 0.0308(15) 0.028(2) 0.0056(14) 0.0048(13) -0.0044(11)
C9 0.0214(14) 0.0381(15) 0.0216(19) 0.0062(13) 0.0084(12) -0.0011(11)
C10 0.0392(17) 0.0303(15) 0.023(2) -0.0004(13) 0.0066(13) -0.0082(12)
C11 0.0449(17) 0.0294(15) 0.037(2) 0.0056(14) 0.0103(15) -0.0146(12)
C12 0.0291(14) 0.0183(13) 0.042(2) -0.0001(14) 0.0025(12) -0.0082(12)
C13 0.0240(14) 0.0243(14) 0.026(2) -0.0061(12) 0.0036(12) -0.0004(10)
C14 0.0179(12) 0.0173(12) 0.0238(17) 0.0007(11) 0.0018(11) 0.0038(9)
C15 0.0278(14) 0.0220(13) 0.0243(19) -0.0007(12) 0.0055(12) 0.0046(10)
C16 0.064(4) 0.082(4) 0.040(4) 0.000 0.019(3) 0.000
Cl1A 0.053(2) 0.139(5) 0.056(3) -0.012(3) -0.0039(18) -0.016(3)
Cl1B 0.067(5) 0.161(9) 0.109(8) 0.021(5) -0.001(3) -0.041(5)
Cl1C 0.070(6) 0.109(7) 0.092(9) -0.010(5) 0.031(5) -0.016(5)

loop_
_atom_type_symbol
_atom_type_description
_atom_type_scat_dispersion_real
_atom_type_scat_dispersion_imag
_atom_type_scat_source
C C 0.0033 0.0016 'International Tables Vol C Tables 4.2.6.8 and 6.1.1.4'
H H 0.0000 0.0000 'International Tables Vol C Tables 4.2.6.8 and 6.1.1.4'
Cl Cl 0.1484 0.1585 'International Tables Vol C Tables 4.2.6.8 and 6.1.1.4'
Fe Fe 0.3463 0.8444 'International Tables Vol C Tables 4.2.6.8 and 6.1.1.4'
N N 0.0061 0.0033 'International Tables Vol C Tables 4.2.6.8 and 6.1.1.4'
O O 0.0106 0.0060 'International Tables Vol C Tables 4.2.6.8 and 6.1.1.4'

loop_
_geom_angle_atom_site_label_1
_geom_angle_atom_site_label_2
_geom_angle_atom_site_label_3
_geom_angle
_geom_angle_site_symmetry_1
_geom_angle_site_symmetry_3
_geom_angle_publ_flag
O1 Fe1 O2 94.54(7) . 2 ?
O1 Fe1 O3 99.90(7) . . ?
O2 Fe1 O3 160.61(6) 2 . ?
O1 Fe1 O2 159.34(7) . . ?
O2 Fe1 O2 77.21(6) 2 . ?
O3 Fe1 O2 92.98(7) . . ?
O1 Fe1 N1 86.83(7) . . ?
O2 Fe1 N1 107.43(7) 2 . ?
O3 Fe1 N1 86.36(7) . . ?
O2 Fe1 N1 77.89(7) . . ?
O1 Fe1 N2 97.72(7) . . ?
O2 Fe1 N2 88.44(7) 2 . ?
O3 Fe1 N2 76.91(7) . . ?
O2 Fe1 N2 100.90(7) . . ?
N1 Fe1 N2 163.17(8) . . ?
C1 O1 Fe1 134.56(15) . . ?
C9 O2 Fe1 123.99(16) . 2 ?
C9 O2 Fe1 111.18(14) . . ?
Fe1 O2 Fe1 101.71(6) 2 . ?
C15 O3 Fe1 120.96(16) . . ?
C7 N1 C8 118.29(19) . . ?
C7 N1 Fe1 127.54(16) . . ?
C8 N1 Fe1 114.17(14) . . ?
C10 N2 C14 118.7(2) . . ?
C10 N2 Fe1 127.89(18) . . ?
C14 N2 Fe1 113.35(15) . . ?
O1 C1 C2 118.6(2) . . ?
O1 C1 C6 123.0(2) . . ?
C2 C1 C6 118.5(2) . . ?
C3 C2 C1 120.4(3) . . ?
C3 C2 H2 121.6(14) . . ?
C1 C2 H2 118.0(14) . . ?
C2 C3 C4 122.0(3) . . ?
C2 C3 H3 118.8(19) . . ?
C4 C3 H3 119.0(18) . . ?
C5 C4 C3 118.2(3) . . ?
C5 C4 H4 121.7(15) . . ?
C3 C4 H4 120.1(15) . . ?
C4 C5 C6 121.9(3) . . ?
C4 C5 H5 123.6(17) . . ?
C6 C5 H5 114.4(17) . . ?
C5 C6 C1 119.0(2) . . ?
C5 C6 C7 117.9(2) . . ?
C1 C6 C7 123.1(2) . . ?
N1 C7 C6 124.8(2) . . ?
N1 C7 H7 118.4(13) . . ?
C6 C7 H7 116.8(13) . . ?
N1 C8 C9 108.1(2) . . ?
N1 C8 H8A 105.7(13) . . ?
C9 C8 H8A 108.9(14) . . ?
N1 C8 H8B 108.0(14) . . ?
C9 C8 H8B 112.2(13) . . ?
H8A C8 H8B 114(2) . . ?
O2 C9 C8 108.57(19) . . ?
O2 C9 H9A 107.4(13) . . ?
C8 C9 H9A 109.5(14) . . ?
O2 C9 H9B 109.1(13) . . ?
C8 C9 H9B 108.6(12) . . ?
H9A C9 H9B 113.6(18) . . ?
N2 C10 C11 121.4(3) . . ?
N2 C10 H10 118.5(16) . . ?
C11 C10 H10 120.0(16) . . ?
C12 C11 C10 119.6(3) . . ?
C12 C11 H11 124.6(19) . . ?
C10 C11 H11 115.6(19) . . ?
C11 C12 C13 119.6(3) . . ?
C11 C12 H12 121.7(16) . . ?
C13 C12 H12 118.7(16) . . ?
C12 C13 C14 118.4(3) . . ?
C12 C13 H13 123.1(15) . . ?
C14 C13 H13 118.3(15) . . ?
N2 C14 C13 122.3(2) . . ?
N2 C14 C15 114.71(19) . . ?
C13 C14 C15 123.0(2) . . ?
O4 C15 O3 125.7(2) . . ?
O4 C15 C14 120.4(2) . . ?
O3 C15 C14 113.9(2) . . ?
Cl1B C16 Cl1B 140.6(10) . 2_655 ?
Cl1B C16 Cl1A 22.9(3) . . ?
Cl1B C16 Cl1A 124.1(5) 2_655 . ?
Cl1B C16 Cl1A 124.1(5) . 2_655 ?
Cl1B C16 Cl1A 22.9(3) 2_655 2_655 ?
Cl1A C16 Cl1A 115.3(7) . 2_655 ?
Cl1B C16 Cl1C 36.6(6) . . ?
Cl1B C16 Cl1C 104.7(5) 2_655 . ?
Cl1A C16 Cl1C 22.9(4) . . ?
Cl1A C16 Cl1C 92.7(5) 2_655 . ?
Cl1B C16 Cl1C 104.7(5) . 2_655 ?
Cl1B C16 Cl1C 36.6(6) 2_655 2_655 ?
Cl1A C16 Cl1C 92.7(5) . 2_655 ?
Cl1A C16 Cl1C 22.9(4) 2_655 2_655 ?
Cl1C C16 Cl1C 70.6(6) . 2_655 ?
Cl1B C16 H16 108(3) . . ?
Cl1B C16 H16 95(3) 2_655 . ?
Cl1A C16 H16 100(3) . . ?
Cl1A C16 H16 118(3) 2_655 . ?
Cl1C C16 H16 117(3) . . ?
Cl1C C16 H16 123(3) 2_655 . ?
Cl1B Cl1A Cl1C 108(3) . . ?
Cl1B Cl1A C16 73.0(13) . . ?
Cl1C Cl1A C16 92.5(12) . . ?
Cl1A Cl1B Cl1C 38.3(17) . . ?
Cl1A Cl1B C16 84.1(13) . . ?
Cl1C Cl1B C16 83.6(9) . . ?
Cl1A Cl1C Cl1B 34.1(13) . . ?
Cl1A Cl1C C16 64.6(10) . . ?
Cl1B Cl1C C16 59.8(7) . . ?
Cl1A Cl1C Cl1C 117.4(12) . 2_655 ?
Cl1B Cl1C Cl1C 111.2(9) . 2_655 ?
C16 Cl1C Cl1C 54.7(3) . 2_655 ?

loop_
_geom_bond_atom_site_label_1
_geom_bond_atom_site_label_2
_geom_bond_distance
_geom_bond_site_symmetry_2
_geom_bond_publ_flag
Fe1 O1 1.9017(15) . ?
Fe1 O2 1.9999(17) 2 ?
Fe1 O3 2.0136(18) . ?
Fe1 O2 2.0280(15) . ?
Fe1 N1 2.1143(18) . ?
Fe1 N2 2.1564(18) . ?
O1 C1 1.329(3) . ?
O2 C9 1.436(3) . ?
O2 Fe1 1.9999(17) 2 ?
O3 C15 1.293(3) . ?
O4 C15 1.215(3) . ?
N1 C7 1.286(3) . ?
N1 C8 1.478(3) . ?
N2 C10 1.341(3) . ?
N2 C14 1.347(3) . ?
C1 C2 1.408(3) . ?
C1 C6 1.412(3) . ?
C2 C3 1.372(4) . ?
C2 H2 0.94(2) . ?
C3 C4 1.387(4) . ?
C3 H3 0.91(3) . ?
C4 C5 1.376(4) . ?
C4 H4 0.97(3) . ?
C5 C6 1.405(3) . ?
C5 H5 0.90(2) . ?
C6 C7 1.450(3) . ?
C7 H7 1.00(2) . ?
C8 C9 1.521(4) . ?
C8 H8A 1.01(3) . ?
C8 H8B 0.98(3) . ?
C9 H9A 0.99(3) . ?
C9 H9B 1.01(2) . ?
C10 C11 1.387(4) . ?
C10 H10 0.91(3) . ?
C11 C12 1.365(4) . ?
C11 H11 0.94(3) . ?
C12 C13 1.379(4) . ?
C12 H12 0.91(2) . ?
C13 C14 1.385(3) . ?
C13 H13 0.89(3) . ?
C14 C15 1.506(3) . ?
C16 Cl1B 1.650(10) . ?
C16 Cl1B 1.650(10) 2_655 ?
C16 Cl1A 1.716(7) . ?
C16 Cl1A 1.716(7) 2_655 ?
C16 Cl1C 1.898(11) . ?
C16 Cl1C 1.898(11) 2_655 ?
C16 H16 0.96(4) . ?
Cl1A Cl1B 0.670(10) . ?
Cl1A Cl1C 0.740(10) . ?
Cl1B Cl1C 1.139(18) . ?
Cl1C Cl1C 2.19(2) 2_655 ?

loop_
_geom_hbond_atom_site_label_D
_geom_hbond_atom_site_label_H
_geom_hbond_atom_site_label_A
_geom_hbond_distance_DH
_geom_hbond_distance_HA
_geom_hbond_distance_DA
_geom_hbond_angle_DHA
_geom_hbond_site_symmetry_A
C16 H16 O4 0.96(4) 2.33(4) 3.252(3) 162(4) 8

loop_
_geom_torsion_atom_site_label_1
_geom_torsion_atom_site_label_2
_geom_torsion_atom_site_label_3
_geom_torsion_atom_site_label_4
_geom_torsion
_geom_torsion_site_symmetry_1
_geom_torsion_site_symmetry_2
_geom_torsion_site_symmetry_3
_geom_torsion_site_symmetry_4
_geom_torsion_publ_flag
O2 Fe1 O1 C1 -112.1(2) 2 . . . ?
O3 Fe1 O1 C1 80.9(2) . . . . ?
O2 Fe1 O1 C1 -46.9(3) . . . . ?
N1 Fe1 O1 C1 -4.9(2) . . . . ?
N2 Fe1 O1 C1 158.9(2) . . . . ?
O1 Fe1 O2 C9 77.0(3) . . . . ?
O2 Fe1 O2 C9 145.14(15) 2 . . . ?
O3 Fe1 O2 C9 -51.77(16) . . . . ?
N1 Fe1 O2 C9 33.86(16) . . . . ?
N2 Fe1 O2 C9 -129.01(16) . . . . ?
O1 Fe1 O2 Fe1 -56.8(2) . . . 2 ?
O2 Fe1 O2 Fe1 11.29(9) 2 . . 2 ?
O3 Fe1 O2 Fe1 174.39(7) . . . 2 ?
N1 Fe1 O2 Fe1 -99.98(8) . . . 2 ?
N2 Fe1 O2 Fe1 97.15(8) . . . 2 ?
O1 Fe1 O3 C15 95.51(17) . . . . ?
O2 Fe1 O3 C15 -42.0(3) 2 . . . ?
O2 Fe1 O3 C15 -100.70(17) . . . . ?
N1 Fe1 O3 C15 -178.35(18) . . . . ?
N2 Fe1 O3 C15 -0.19(17) . . . . ?
O1 Fe1 N1 C7 3.0(2) . . . . ?
O2 Fe1 N1 C7 96.8(2) 2 . . . ?
O3 Fe1 N1 C7 -97.2(2) . . . . ?
O2 Fe1 N1 C7 169.0(2) . . . . ?
N2 Fe1 N1 C7 -103.4(3) . . . . ?
O1 Fe1 N1 C8 -177.19(18) . . . . ?
O2 Fe1 N1 C8 -83.43(18) 2 . . . ?
O3 Fe1 N1 C8 82.67(18) . . . . ?
O2 Fe1 N1 C8 -11.17(17) . . . . ?
N2 Fe1 N1 C8 76.5(3) . . . . ?
O1 Fe1 N2 C10 81.3(2) . . . . ?
O2 Fe1 N2 C10 -13.0(2) 2 . . . ?
O3 Fe1 N2 C10 179.8(2) . . . . ?
O2 Fe1 N2 C10 -89.7(2) . . . . ?
N1 Fe1 N2 C10 -173.9(2) . . . . ?
O1 Fe1 N2 C14 -95.92(16) . . . . ?
O2 Fe1 N2 C14 169.71(16) 2 . . . ?
O3 Fe1 N2 C14 2.51(15) . . . . ?
O2 Fe1 N2 C14 93.06(16) . . . . ?
N1 Fe1 N2 C14 8.9(3) . . . . ?
Fe1 O1 C1 C2 -175.86(18) . . . . ?
Fe1 O1 C1 C6 4.6(4) . . . . ?
O1 C1 C2 C3 -179.7(3) . . . . ?
C6 C1 C2 C3 -0.2(4) . . . . ?
C1 C2 C3 C4 0.3(5) . . . . ?
C2 C3 C4 C5 0.4(5) . . . . ?
C3 C4 C5 C6 -1.4(5) . . . . ?
C4 C5 C6 C1 1.6(4) . . . . ?
C4 C5 C6 C7 -178.9(3) . . . . ?
O1 C1 C6 C5 178.7(2) . . . . ?
C2 C1 C6 C5 -0.8(4) . . . . ?
O1 C1 C6 C7 -0.8(4) . . . . ?
C2 C1 C6 C7 179.7(2) . . . . ?
C8 N1 C7 C6 179.0(2) . . . . ?
Fe1 N1 C7 C6 -1.2(4) . . . . ?
C5 C6 C7 N1 179.8(3) . . . . ?
C1 C6 C7 N1 -0.7(4) . . . . ?
C7 N1 C8 C9 168.1(2) . . . . ?
Fe1 N1 C8 C9 -11.8(3) . . . . ?
Fe1 O2 C9 C8 71.3(3) 2 . . . ?
Fe1 O2 C9 C8 -50.3(3) . . . . ?
N1 C8 C9 O2 38.8(3) . . . . ?
C14 N2 C10 C11 0.2(4) . . . . ?
Fe1 N2 C10 C11 -176.9(2) . . . . ?
N2 C10 C11 C12 0.3(4) . . . . ?
C10 C11 C12 C13 0.0(4) . . . . ?
C11 C12 C13 C14 -0.8(4) . . . . ?
C10 N2 C14 C13 -1.0(3) . . . . ?
Fe1 N2 C14 C13 176.54(18) . . . . ?
C10 N2 C14 C15 178.3(2) . . . . ?
Fe1 N2 C14 C15 -4.2(2) . . . . ?
C12 C13 C14 N2 1.3(4) . . . . ?
C12 C13 C14 C15 -178.0(2) . . . . ?
Fe1 O3 C15 O4 177.8(2) . . . . ?
Fe1 O3 C15 C14 -1.9(3) . . . . ?
N2 C14 C15 O4 -175.6(2) . . . . ?
C13 C14 C15 O4 3.7(4) . . . . ?
N2 C14 C15 O3 4.1(3) . . . . ?
C13 C14 C15 O3 -176.6(2) . . . . ?
Cl1B C16 Cl1A Cl1B 142.8(17) 2_655 . . . ?
Cl1A C16 Cl1A Cl1B 118(2) 2_655 . . . ?
Cl1C C16 Cl1A Cl1B 108(3) . . . . ?
Cl1C C16 Cl1A Cl1B 122.6(18) 2_655 . . . ?
Cl1B C16 Cl1A Cl1C -108(3) . . . . ?
Cl1B C16 Cl1A Cl1C 35.2(17) 2_655 . . . ?
Cl1A C16 Cl1A Cl1C 10.8(14) 2_655 . . . ?
Cl1C C16 Cl1A Cl1C 15(2) 2_655 . . . ?
C16 Cl1A Cl1B Cl1C -87.2(16) . . . . ?
Cl1C Cl1A Cl1B C16 87.2(16) . . . . ?
Cl1B C16 Cl1B Cl1A -52.1(18) 2_655 . . . ?
Cl1A C16 Cl1B Cl1A -74(2) 2_655 . . . ?
Cl1C C16 Cl1B Cl1A -38.5(17) . . . . ?
Cl1C C16 Cl1B Cl1A -60.4(19) 2_655 . . . ?
Cl1B C16 Cl1B Cl1C -13.6(7) 2_655 . . . ?
Cl1A C16 Cl1B Cl1C 38.5(17) . . . . ?
Cl1A C16 Cl1B Cl1C -35.3(10) 2_655 . . . ?
Cl1C C16 Cl1B Cl1C -21.9(11) 2_655 . . . ?
C16 Cl1A Cl1C Cl1B 73.0(16) . . . . ?
Cl1B Cl1A Cl1C C16 -73.0(16) . . . . ?
Cl1B Cl1A Cl1C Cl1C -88(2) . . . 2_655 ?
C16 Cl1A Cl1C Cl1C -14.6(18) . . . 2_655 ?
C16 Cl1B Cl1C Cl1A -88.5(19) . . . . ?
Cl1A Cl1B Cl1C C16 88.5(19) . . . . ?
Cl1A Cl1B Cl1C Cl1C 108(2) . . . 2_655 ?
C16 Cl1B Cl1C Cl1C 19.5(9) . . . 2_655 ?
Cl1B C16 Cl1C Cl1A 38.4(15) . . . . ?
Cl1B C16 Cl1C Cl1A -150.5(15) 2_655 . . . ?
Cl1A C16 Cl1C Cl1A -170.2(13) 2_655 . . . ?
Cl1C C16 Cl1C Cl1A -164(2) 2_655 . . . ?
Cl1B C16 Cl1C Cl1B 171.2(5) 2_655 . . . ?
Cl1A C16 Cl1C Cl1B -38.4(15) . . . . ?
Cl1A C16 Cl1C Cl1B 151.4(8) 2_655 . . . ?
Cl1C C16 Cl1C Cl1B 157.6(12) 2_655 . . . ?
Cl1B C16 Cl1C Cl1C -157.6(12) . . . 2_655 ?
Cl1B C16 Cl1C Cl1C 13.6(7) 2_655 . . 2_655 ?
Cl1A C16 Cl1C Cl1C 164(2) . . . 2_655 ?
Cl1A C16 Cl1C Cl1C -6.2(8) 2_655 . . 2_655 ?
